data_2219058
loop_
_publ_author_name
'Zhang, Bi-Song'

_publ_section_title
<i>catena</i>-Poly[\m-aqua-2:1'\k^2^<i>O</i>:<i>O</i>-aqua-2\k<i>O</i>-(2-fluorobenzoato-1\k^2^<i>O</i>,<i>O</i>')(\m~2~-2-fluorobenzoato-2':1\k^2^<i>O</i>:<i>O</i>')bis(\m~3~-2-fluorobenzoato)-2':1:2\k^4^<i>O</i>:<i>O</i>,<i>O</i>':<i>O</i>';1:2:1'\k^5^<i>F</i>,<i>O</i>:<i>O</i>,<i>O</i>':<i>O</i>'-dilead(II)]
_journal_coeditor_code HY2143
_journal_issue 8
_journal_name_full 'Acta Crystallographica Section E'
_journal_page_first m1055
_journal_page_last m1056
_journal_paper_doi 10.1107/S1600536808022678
_journal_volume 64
_journal_year 2008
_chemical_formula_iupac '[Pb (C7 H4 F O2) (H2 O)]n'
_chemical_formula_moiety 'C14 H10 F2 O5 Pb'
_chemical_formula_sum 'C14 H10 F2 O5 Pb'
_chemical_formula_weight 503.42
_chemical_name_systematic
;<i>catena</i>-Poly[\m-aqua-2:1'\k^2^O:O-aqua-2\kO-(2-fluorobenzoato-
1\k^2^<i>O</i>,<i>O</i>')(\m~2~-2-fluorobenzoato-
2':1\k^2^<i>O</i>:<i>O</i>')bis(\m~3~-2-fluorobenzoato)-
2':1:2\k^4^O:O,O':O';1:2:1'\k^5^F,O:O,O':O'-dilead(II)]
;
_space_group_IT_number 2
_symmetry_cell_setting triclinic
_symmetry_space_group_name_Hall '-P 1'
_symmetry_space_group_name_H-M 'P -1'
_atom_sites_solution_hydrogens geom
_atom_sites_solution_primary direct
_atom_sites_solution_secondary difmap
_audit_creation_method SHELXL-97
_cell_angle_alpha 111.56(3)
_cell_angle_beta 95.32(3)
_cell_angle_gamma 97.31(3)
_cell_formula_units_Z 4
_cell_length_a 7.1016(14)
_cell_length_b 14.794(3)
_cell_length_c 15.096(3)
_cell_measurement_reflns_used 14100
_cell_measurement_temperature 290(2)
_cell_measurement_theta_max 27.48
_cell_measurement_theta_min 3.01
_cell_volume 1446.2(6)
_computing_cell_refinement 'PROCESS-AUTO (Rigaku, 1998)'
_computing_data_collection 'PROCESS-AUTO (Rigaku, 1998)'
_computing_data_reduction 'PROCESS-AUTO (Rigaku, 1998)'
_computing_molecular_graphics 'SHELXTL (Sheldrick, 2008)'
_computing_publication_material 'SHELXL97 (Sheldrick, 2008)'
_computing_structure_refinement 'SHELXL97 (Sheldrick, 2008)'
_computing_structure_solution 'SHELXS97 (Sheldrick, 2008)'
_diffrn_ambient_temperature 290(2)
_diffrn_detector_area_resol_mean 10
_diffrn_measured_fraction_theta_full 0.972
_diffrn_measured_fraction_theta_max 0.972
_diffrn_measurement_device_type 'Rigaku R-AXIS RAPID'
_diffrn_measurement_method \w
_diffrn_radiation_monochromator graphite
_diffrn_radiation_source 'rotating anode'
_diffrn_radiation_type MoK\a
_diffrn_radiation_wavelength 0.71073
_diffrn_reflns_av_R_equivalents 0.0276
_diffrn_reflns_av_sigmaI/netI 0.0363
_diffrn_reflns_limit_h_max 9
_diffrn_reflns_limit_h_min -8
_diffrn_reflns_limit_k_max 18
_diffrn_reflns_limit_k_min -19
_diffrn_reflns_limit_l_max 19
_diffrn_reflns_limit_l_min -19
_diffrn_reflns_number 14182
_diffrn_reflns_theta_full 27.48
_diffrn_reflns_theta_max 27.48
_diffrn_reflns_theta_min 3.01
_exptl_absorpt_coefficient_mu 11.708
_exptl_absorpt_correction_T_max 0.223
_exptl_absorpt_correction_T_min 0.082
_exptl_absorpt_correction_type multi-scan
_exptl_absorpt_process_details '(ABSCOR; Higashi, 1995)'
_exptl_crystal_colour colorless
_exptl_crystal_density_diffrn 2.312
_exptl_crystal_density_method 'not measured'
_exptl_crystal_description block
_exptl_crystal_F_000 936
_exptl_crystal_size_max 0.440
_exptl_crystal_size_mid 0.190
_exptl_crystal_size_min 0.130
_refine_diff_density_max 3.739
_refine_diff_density_min -2.479
_refine_ls_extinction_method none
_refine_ls_goodness_of_fit_ref 1.034
_refine_ls_hydrogen_treatment constr
_refine_ls_matrix_type full
_refine_ls_number_parameters 397
_refine_ls_number_reflns 6646
_refine_ls_number_restraints 3
_refine_ls_restrained_S_all 1.035
_refine_ls_R_factor_all 0.0487
_refine_ls_R_factor_gt 0.0375
_refine_ls_shift/su_max 0.001
_refine_ls_shift/su_mean 0.000
_refine_ls_structure_factor_coef Fsqd
_refine_ls_weighting_details 'calc w=1/[\s^2^(Fo^2^)+(0.0382P)^2^+11.3431P] where P=(Fo^2^+2Fc^2^)/3'
_refine_ls_weighting_scheme calc
_refine_ls_wR_factor_gt 0.0885
_refine_ls_wR_factor_ref 0.0939
_reflns_number_gt 5329
_reflns_number_total 6646
_reflns_threshold_expression I>2\s(I)
_cod_data_source_file hy2143.cif
_cod_data_source_block I
_cod_depositor_comments
;

2019-10-22
Z value and formula fixed to values more according to usual
chemical conventions.                 miguel
;
_cod_original_formula_sum 'C28 H20 F4 O10 Pb2'
_cod_original_formula_weight 1006.84
_cod_original_formula_moiety 'C28 H20 F4 O10 Pb2'
_cod_original_formula_iupac '[Pb2 (C7 H4 F O2)4 (H2 O)2]'
_cod_original_formula_units_Z 2
_cod_database_code 2219058
_cod_database_fobs_code 2219058

loop_
_symmetry_equiv_pos_as_xyz
'x, y, z'
'-x, -y, -z'

loop_
_atom_site_type_symbol
_atom_site_label
_atom_site_fract_x
_atom_site_fract_y
_atom_site_fract_z
_atom_site_U_iso_or_equiv
_atom_site_adp_type
_atom_site_calc_flag
_atom_site_refinement_flags
_atom_site_occupancy
Pb Pb1 0.50250(4) 0.06503(2) 0.265288(19) 0.02816(8) Uani d . 1
Pb Pb2 0.99101(4) 0.11234(2) 0.13887(2) 0.03456(9) Uani d . 1
F F1 0.8986(13) 0.3238(6) 0.1926(7) 0.106(3) Uani d . 1
F F2 0.9276(14) 0.3801(7) 0.5078(9) 0.145(4) Uani d . 1
F F3 -0.3272(8) -0.0400(6) 0.3676(5) 0.0707(19) Uani d . 1
F F4 1.0244(18) 0.2764(11) -0.0872(11) 0.180(6) Uani d . 1
O O1 0.3833(7) 0.1887(4) 0.2019(4) 0.0382(12) Uani d . 1
O O2 0.6657(7) 0.1535(4) 0.1739(4) 0.0343(12) Uani d . 1
O O3 0.3924(8) 0.2018(4) 0.4107(4) 0.0424(13) Uani d . 1
O O4 0.6947(8) 0.2189(4) 0.3891(4) 0.0417(13) Uani d . 1
O O5 0.8814(9) 0.1620(5) -0.0029(5) 0.0533(17) Uani d . 1
O O6 0.5976(8) 0.0707(4) -0.0775(4) 0.0377(12) Uani d . 1
O O7 0.7609(8) -0.0319(4) 0.0120(4) 0.0425(13) Uani d D 1
H H7A 0.6855 -0.0566 0.0382 0.064 Uiso calc RD 1
H H7B 0.8141 -0.0784 -0.0152 0.064 Uiso d RD 1
O O8 0.8336(8) 0.0170(5) 0.2355(4) 0.0442(14) Uani d . 1
O O9 0.1307(8) 0.0018(5) 0.2258(4) 0.0427(14) Uani d . 1
O O10 1.0501(8) 0.2362(5) 0.3173(4) 0.0490(15) Uani d . 1
H H10A 1.1424 0.2256 0.3465 0.073 Uiso calc RD 1
H H10B 0.9746 0.2651 0.3505 0.073 Uiso d RD 1
C C1 0.5762(13) 0.2909(6) 0.1437(6) 0.0391(18) Uani d . 1
C C2 0.7517(15) 0.3433(7) 0.1545(8) 0.053(2) Uani d . 1
C C3 0.790(2) 0.4252(8) 0.1307(11) 0.086(4) Uani d . 1
H H3 0.9146 0.4587 0.1389 0.103 Uiso calc R 1
C C4 0.635(3) 0.4537(10) 0.0945(11) 0.097(5) Uani d . 1
H H4 0.6530 0.5102 0.0807 0.117 Uiso calc R 1
C C5 0.455(2) 0.4012(10) 0.0783(10) 0.082(4) Uani d . 1
H H5 0.3580 0.4227 0.0496 0.098 Uiso calc R 1
C C6 0.396(3) 0.3144(9) 0.1011(7) 0.105(6) Uani d . 1
H H6 0.2716 0.2803 0.0912 0.126 Uiso calc R 1
C C7 0.5377(11) 0.2061(6) 0.1744(5) 0.0306(15) Uani d . 1
C C8 0.5995(12) 0.3522(6) 0.5128(6) 0.0380(17) Uani d . 1
C C9 0.4447(16) 0.3912(8) 0.5579(7) 0.056(2) Uani d . 1
H H9 0.3217 0.3540 0.5411 0.067 Uiso calc R 1
C C10 0.482(2) 0.4869(8) 0.6279(8) 0.074(4) Uani d . 1
H H10 0.3817 0.5141 0.6570 0.089 Uiso calc R 1
C C11 0.660(2) 0.5406(8) 0.6543(9) 0.077(4) Uani d . 1
H H11 0.6803 0.6037 0.7021 0.093 Uiso calc R 1
C C12 0.814(2) 0.5043(8) 0.6121(8) 0.075(4) Uani d . 1
H H12 0.9369 0.5418 0.6296 0.090 Uiso calc R 1
C C13 0.7761(15) 0.4092(8) 0.5425(8) 0.058(2) Uani d . 1
C C14 0.5595(11) 0.2510(6) 0.4324(5) 0.0328(16) Uani d . 1
C C15 -0.0168(12) -0.0643(6) 0.3273(6) 0.0349(16) Uani d . 1
C C16 0.1421(14) -0.1041(7) 0.3439(8) 0.054(2) Uani d . 1
H H16 0.2446 -0.0985 0.3111 0.064 Uiso calc R 1
C C17 0.1563(18) -0.1518(9) 0.4069(9) 0.073(3) Uani d . 1
H H17 0.2674 -0.1756 0.4181 0.087 Uiso calc R 1
C C18 0.0000(17) -0.1632(8) 0.4532(8) 0.065(3) Uani d . 1
H H18 0.0045 -0.1968 0.4945 0.078 Uiso calc R 1
C C19 -0.1581(15) -0.1259(8) 0.4385(7) 0.057(3) Uani d . 1
H H19 -0.2618 -0.1333 0.4701 0.068 Uiso calc R 1
C C20 -0.1660(12) -0.0773(7) 0.3773(6) 0.0426(19) Uani d . 1
C C21 -0.0202(10) -0.0121(5) 0.2587(5) 0.0292(15) Uani d . 1
C C22 0.7003(14) 0.2145(6) -0.1082(6) 0.046(2) Uani d . 1
C C23 0.849(2) 0.2749(9) -0.1202(9) 0.072(3) Uani d . 1
C C24 0.828(3) 0.3368(10) -0.1663(12) 0.108(6) Uani d . 1
H H24 0.9346 0.3763 -0.1729 0.129 Uiso calc R 1
C C25 0.650(3) 0.3397(10) -0.2026(11) 0.113(7) Uani d . 1
H H25 0.6327 0.3816 -0.2348 0.136 Uiso calc R 1
C C26 0.491(2) 0.2812(9) -0.1926(9) 0.088(4) Uani d . 1
H H26 0.3698 0.2864 -0.2180 0.105 Uiso calc R 1
C C27 0.501(3) 0.2134(9) -0.1455(8) 0.101(6) Uani d . 1
H H27 0.3952 0.1736 -0.1392 0.121 Uiso calc R 1
C C28 0.7316(12) 0.1442(6) -0.0584(6) 0.0389(18) Uani d . 1

loop_
_atom_site_aniso_label
_atom_site_aniso_U_11
_atom_site_aniso_U_22
_atom_site_aniso_U_33
_atom_site_aniso_U_12
_atom_site_aniso_U_13
_atom_site_aniso_U_23
Pb1 0.02153(14) 0.03441(15) 0.03085(15) 0.00615(10) 0.00427(10) 0.01469(12)
Pb2 0.02253(14) 0.05183(19) 0.03065(16) 0.00657(12) 0.00338(11) 0.01749(14)
F1 0.098(6) 0.095(6) 0.116(7) -0.014(5) 0.001(5) 0.045(5)
F2 0.087(6) 0.111(7) 0.172(10) -0.004(5) 0.023(7) -0.014(7)
F3 0.039(3) 0.129(6) 0.083(4) 0.034(3) 0.027(3) 0.075(4)
F4 0.120(9) 0.226(14) 0.235(15) -0.030(9) 0.001(10) 0.162(13)
O1 0.025(3) 0.051(3) 0.044(3) 0.008(2) 0.009(2) 0.023(3)
O2 0.028(3) 0.042(3) 0.042(3) 0.011(2) 0.011(2) 0.024(3)
O3 0.031(3) 0.049(3) 0.038(3) 0.002(3) 0.006(2) 0.008(3)
O4 0.031(3) 0.046(3) 0.037(3) 0.006(2) 0.007(2) 0.003(3)
O5 0.042(4) 0.074(4) 0.047(4) -0.009(3) -0.009(3) 0.037(3)
O6 0.031(3) 0.041(3) 0.040(3) 0.000(2) 0.003(2) 0.018(3)
O7 0.036(3) 0.041(3) 0.046(3) 0.006(3) 0.008(3) 0.013(3)
O8 0.026(3) 0.071(4) 0.055(4) 0.019(3) 0.015(3) 0.041(3)
O9 0.028(3) 0.055(4) 0.055(4) 0.010(3) 0.011(3) 0.031(3)
O10 0.033(3) 0.064(4) 0.043(3) 0.011(3) 0.005(3) 0.013(3)
C1 0.053(5) 0.034(4) 0.036(4) 0.019(4) 0.018(4) 0.014(3)
C2 0.052(6) 0.049(5) 0.055(6) 0.005(4) 0.004(5) 0.018(5)
C3 0.111(11) 0.047(6) 0.111(11) 0.003(7) 0.049(9) 0.039(7)
C4 0.162(16) 0.062(8) 0.105(11) 0.047(10) 0.049(11) 0.059(8)
C5 0.125(12) 0.069(8) 0.077(9) 0.052(8) 0.024(8) 0.044(7)
C6 0.240(19) 0.079(8) 0.039(6) 0.116(11) 0.046(8) 0.039(6)
C7 0.031(4) 0.038(4) 0.022(3) 0.006(3) 0.004(3) 0.010(3)
C8 0.044(5) 0.043(4) 0.028(4) 0.011(4) 0.004(3) 0.014(3)
C9 0.063(6) 0.059(6) 0.045(5) 0.016(5) 0.016(5) 0.014(5)
C10 0.109(10) 0.053(6) 0.057(7) 0.034(7) 0.035(7) 0.005(5)
C11 0.126(12) 0.041(6) 0.053(7) 0.011(7) 0.020(7) 0.004(5)
C12 0.092(9) 0.049(6) 0.053(7) -0.018(6) 0.006(6) -0.004(5)
C13 0.054(6) 0.063(6) 0.055(6) 0.014(5) 0.016(5) 0.018(5)
C14 0.034(4) 0.039(4) 0.022(3) 0.004(3) 0.000(3) 0.010(3)
C15 0.039(4) 0.038(4) 0.030(4) 0.010(3) 0.003(3) 0.015(3)
C16 0.047(5) 0.065(6) 0.066(6) 0.023(5) 0.017(5) 0.039(5)
C17 0.074(8) 0.090(9) 0.083(8) 0.038(7) 0.009(6) 0.059(7)
C18 0.071(7) 0.077(7) 0.066(7) 0.016(6) 0.007(6) 0.051(6)
C19 0.054(6) 0.074(7) 0.054(6) 0.004(5) 0.007(5) 0.039(5)
C20 0.036(4) 0.056(5) 0.042(5) 0.010(4) 0.006(4) 0.025(4)
C21 0.025(4) 0.031(4) 0.034(4) 0.005(3) 0.006(3) 0.015(3)
C22 0.062(6) 0.035(4) 0.038(5) -0.005(4) 0.006(4) 0.015(4)
C23 0.078(9) 0.070(7) 0.069(8) -0.010(6) -0.001(6) 0.037(6)
C24 0.141(15) 0.075(9) 0.111(12) -0.036(9) -0.004(11) 0.065(9)
C25 0.21(2) 0.060(8) 0.079(10) 0.023(11) -0.002(12) 0.043(8)
C26 0.138(13) 0.053(7) 0.068(8) 0.037(8) -0.017(8) 0.019(6)
C27 0.191(15) 0.058(7) 0.041(6) 0.079(9) -0.037(7) 0.000(5)
C28 0.040(4) 0.047(5) 0.034(4) 0.006(4) 0.005(3) 0.021(4)

loop_
_atom_type_symbol
_atom_type_description
_atom_type_scat_dispersion_real
_atom_type_scat_dispersion_imag
_atom_type_scat_source
C C 0.0033 0.0016 'International Tables Vol C Tables 4.2.6.8 and 6.1.1.4'
H H 0.0000 0.0000 'International Tables Vol C Tables 4.2.6.8 and 6.1.1.4'
O O 0.0106 0.0060 'International Tables Vol C Tables 4.2.6.8 and 6.1.1.4'
F F 0.0171 0.0103 'International Tables Vol C Tables 4.2.6.8 and 6.1.1.4'
Pb Pb -3.3944 10.1111 'International Tables Vol C Tables 4.2.6.8 and 6.1.1.4'

loop_
_geom_angle_atom_site_label_1
_geom_angle_atom_site_label_2
_geom_angle_atom_site_label_3
_geom_angle_site_symmetry_1
_geom_angle_site_symmetry_3
_geom_angle
O4 Pb1 O2 . . 74.52(19)
O4 Pb1 O1 . . 81.3(2)
O2 Pb1 O1 . . 51.13(16)
O4 Pb1 O8 . . 83.7(2)
O2 Pb1 O8 . . 68.63(17)
O1 Pb1 O8 . . 119.76(17)
O4 Pb1 O9 . . 130.77(18)
O2 Pb1 O9 . . 120.83(18)
O1 Pb1 O9 . . 77.90(17)
O8 Pb1 O9 . . 145.0(2)
O4 Pb1 O3 . . 50.68(17)
O2 Pb1 O3 . . 106.06(18)
O1 Pb1 O3 . . 72.71(19)
O8 Pb1 O3 . . 131.93(19)
O9 Pb1 O3 . . 80.51(19)
O6 Pb1 F3 2_655 1_655 104.7(2)
O1 Pb1 O6 . 2_655 85.90(18)
O2 Pb1 O6 . 2_655 77.99(18)
O9 Pb1 O6 . 2_655 69.51(17)
O8 Pb1 O6 . 2_655 81.25(18)
O3 Pb1 O6 . 2_655 146.29(17)
O4 Pb1 O6 . 2_655 151.93(18)
O4 Pb1 F3 . 1_655 87.7(2)
O1 Pb1 F3 . 1_655 168.8(2)
O3 Pb1 F3 . 1_655 99.11(19)
O9 Pb1 F3 . 1_655 108.72(18)
O2 Pb1 F3 . 1_655 127.0(2)
O8 Pb1 F3 . 1_655 59.89(19)
O2 Pb2 O7 . . 76.62(18)
O2 Pb2 O5 . . 78.46(19)
O7 Pb2 O5 . . 71.2(2)
O2 Pb2 O10 . . 75.17(18)
O7 Pb2 O10 . . 144.72(19)
O5 Pb2 O10 . . 122.4(2)
O2 Pb2 O8 . . 67.75(17)
O7 Pb2 O8 . . 75.8(2)
O5 Pb2 O8 . . 137.09(18)
O10 Pb2 O8 . . 74.2(2)
O2 Pb2 O9 . 1_655 115.50(16)
O7 Pb2 O9 . 1_655 93.94(19)
O5 Pb2 O9 . 1_655 157.3(2)
O10 Pb2 O9 . 1_655 79.6(2)
O8 Pb2 O9 . 1_655 48.39(16)
O2 Pb2 O1 . 1_655 141.13(16)
O5 Pb2 O1 . 1_655 108.21(19)
O7 Pb2 O1 . 1_655 142.21(17)
O8 Pb2 O1 . 1_655 114.69(18)
O9 Pb2 O1 . 1_655 150.98(13)
O10 Pb2 O1 . 1_655 69.09(17)
O7 Pb2 O1 2_755 1_655 66.45(15)
O2 Pb2 O7 . 2_755 146.84(16)
O5 Pb2 O7 . 2_755 73.48(19)
O7 Pb2 O7 . 2_755 77.86(17)
O8 Pb2 O7 . 2_755 125.04(17)
O9 Pb2 O7 . 2_755 138.80(13)
O10 Pb2 O7 . 2_755 135.54(17)
C7 O1 Pb1 . . 92.7(5)
C7 O2 Pb1 . . 94.9(4)
C7 O2 Pb2 . . 150.1(5)
Pb1 O2 Pb2 . . 114.7(2)
C14 O3 Pb1 . . 89.7(4)
C14 O4 Pb1 . . 97.4(5)
C28 O5 Pb2 . . 135.0(5)
Pb2 O7 H7A . . 109.5
Pb2 O7 H7B . . 112.5
H7A O7 H7B . . 101.3
C21 O8 Pb1 . 1_655 171.78(14)
C21 O8 Pb2 . 1_655 169.90(14)
Pb1 O8 Pb2 . . 109.0(2)
C21 O9 Pb1 . . 146.2(5)
C21 O9 Pb2 1_455 . 161.84(13)
Pb1 O9 Pb2 1_455 . 152.03(16)
Pb2 O10 H10A . . 109.5
Pb2 O10 H10B . . 129.8
H10A O10 H10B . . 115.8
C2 C1 C7 . . 123.9(8)
C2 C1 C6 . . 122.7(10)
C7 C1 C6 . . 113.3(9)
F1 C2 C1 . . 121.4(9)
F1 C2 C3 . . 113.4(11)
C1 C2 C3 . . 125.1(11)
C4 C3 C2 . . 116.2(13)
C4 C3 H3 . . 121.9
C2 C3 H3 . . 121.9
C5 C4 C3 . . 121.3(11)
C5 C4 H4 . . 119.3
C3 C4 H4 . . 119.3
C4 C5 C6 . . 127.4(13)
C4 C5 H5 . . 116.3
C6 C5 H5 . . 116.3
C5 C6 C1 . . 107.1(14)
C5 C6 H6 . . 126.4
C1 C6 H6 . . 126.4
O1 C7 O2 . . 120.4(7)
O1 C7 C1 . . 120.1(7)
O2 C7 C1 . . 119.6(6)
C13 C8 C9 . . 117.9(9)
C13 C8 C14 . . 123.1(8)
C9 C8 C14 . . 119.0(8)
C10 C9 C8 . . 118.2(11)
C10 C9 H9 . . 120.9
C8 C9 H9 . . 120.9
C11 C10 C9 . . 121.4(11)
C11 C10 H10 . . 119.3
C9 C10 H10 . . 119.3
C10 C11 C12 . . 121.7(10)
C10 C11 H11 . . 119.2
C12 C11 H11 . . 119.2
C11 C12 C13 . . 116.6(11)
C11 C12 H12 . . 121.7
C13 C12 H12 . . 121.7
F2 C13 C8 . . 123.0(10)
F2 C13 C12 . . 112.9(11)
C8 C13 C12 . . 124.1(10)
O4 C14 O3 . . 122.0(7)
O4 C14 C8 . . 118.9(7)
O3 C14 C8 . . 119.1(7)
C16 C15 C20 . . 115.2(7)
C16 C15 C21 . . 120.1(7)
C20 C15 C21 . . 124.7(7)
C17 C16 C15 . . 123.2(9)
C17 C16 H16 . . 118.4
C15 C16 H16 . . 118.4
C16 C17 C18 . . 118.2(10)
C16 C17 H17 . . 120.9
C18 C17 H17 . . 120.9
C19 C18 C17 . . 120.3(9)
C19 C18 H18 . . 119.8
C17 C18 H18 . . 119.8
C18 C19 C20 . . 120.0(10)
C18 C19 H19 . . 120.0
C20 C19 H19 . . 120.0
F3 C20 C19 . . 116.8(8)
F3 C20 C15 . . 120.2(7)
C19 C20 C15 . . 123.0(8)
O8 C21 O9 1_455 . 120.6(7)
O8 C21 C15 1_455 . 121.9(6)
O9 C21 C15 . . 117.5(7)
C23 C22 C27 . . 121.0(11)
C23 C22 C28 . . 122.1(10)
C27 C22 C28 . . 116.9(9)
F4 C23 C24 . . 114.8(13)
F4 C23 C22 . . 121.2(11)
C24 C23 C22 . . 124.0(14)
C25 C24 C23 . . 118.3(14)
C25 C24 H24 . . 120.8
C23 C24 H24 . . 120.8
C24 C25 C26 . . 121.1(12)
C24 C25 H25 . . 119.4
C26 C25 H25 . . 119.4
C25 C26 C27 . . 123.8(15)
C25 C26 H26 . . 118.1
C27 C26 H26 . . 118.1
C26 C27 C22 . . 111.7(15)
C26 C27 H27 . . 124.1
C22 C27 H27 . . 124.1
O5 C28 O6 . . 125.0(8)
O5 C28 C22 . . 118.3(8)
O6 C28 C22 . . 116.7(7)

loop_
_geom_bond_atom_site_label_1
_geom_bond_atom_site_label_2
_geom_bond_site_symmetry_2
_geom_bond_distance
_geom_bond_publ_flag
Pb1 O4 . 2.480(6) y
Pb1 O2 . 2.489(5) y
Pb1 O1 . 2.551(6) y
Pb1 O8 . 2.574(5) y
Pb1 O9 . 2.621(6) y
Pb1 O3 . 2.642(6) y
Pb1 O6 2_655 2.766(6) y
Pb1 F3 1_655 2.856(8) y
Pb2 O2 . 2.517(5) y
Pb2 O7 . 2.534(6) y
Pb2 O5 . 2.592(6) y
Pb2 O10 . 2.599(6) y
Pb2 O8 . 2.603(5) y
Pb2 O9 1_655 2.670(6) y
Pb2 O7 2_755 2.999(6) y
Pb2 O1 1_655 2.804(5) y
F1 C2 . 1.261(13) ?
F2 C13 . 1.294(13) ?
F3 C20 . 1.351(10) ?
F4 C23 . 1.290(17) ?
O1 C7 . 1.239(9) ?
O2 C7 . 1.269(9) ?
O3 C14 . 1.256(9) ?
O4 C14 . 1.256(9) ?
O5 C28 . 1.227(10) ?
O6 C28 . 1.276(10) ?
O7 H7A . 0.8200 ?
O7 H7B . 0.8200 ?
O8 C21 1_655 1.243(9) ?
O9 C21 . 1.247(9) ?
O9 Pb2 1_455 2.670(6) ?
O10 H10A . 0.8200 ?
O10 H10B . 0.8200 ?
C1 C2 . 1.344(13) ?
C1 C7 . 1.491(10) ?
C1 C6 . 1.515(17) ?
C2 C3 . 1.386(14) ?
C3 C4 . 1.37(2) ?
C3 H3 . 0.9300 ?
C4 C5 . 1.36(2) ?
C4 H4 . 0.9300 ?
C5 C6 . 1.469(18) ?
C5 H5 . 0.9300 ?
C6 H6 . 0.9300 ?
C8 C13 . 1.354(13) ?
C8 C9 . 1.420(12) ?
C8 C14 . 1.513(11) ?
C9 C10 . 1.394(14) ?
C9 H9 . 0.9300 ?
C10 C11 . 1.344(18) ?
C10 H10 . 0.9300 ?
C11 C12 . 1.385(18) ?
C11 H11 . 0.9300 ?
C12 C13 . 1.386(14) ?
C12 H12 . 0.9300 ?
C15 C16 . 1.381(12) ?
C15 C20 . 1.389(11) ?
C15 C21 . 1.502(10) ?
C16 C17 . 1.381(13) ?
C16 H16 . 0.9300 ?
C17 C18 . 1.390(16) ?
C17 H17 . 0.9300 ?
C18 C19 . 1.347(15) ?
C18 H18 . 0.9300 ?
C19 C20 . 1.366(12) ?
C19 H19 . 0.9300 ?
C21 O8 1_455 1.243(9) ?
C22 C23 . 1.366(14) ?
C22 C27 . 1.467(17) ?
C22 C28 . 1.517(11) ?
C23 C24 . 1.353(17) ?
C24 C25 . 1.35(2) ?
C24 H24 . 0.9300 ?
C25 C26 . 1.39(2) ?
C25 H25 . 0.9300 ?
C26 C27 . 1.433(16) ?
C26 H26 . 0.9300 ?
C27 H27 . 0.9300 ?

loop_
_geom_hbond_atom_site_label_D
_geom_hbond_atom_site_label_H
_geom_hbond_atom_site_label_A
_geom_hbond_site_symmetry_A
_geom_hbond_distance_DH
_geom_hbond_distance_HA
_geom_hbond_distance_DA
_geom_hbond_angle_DHA
_geom_hbond_publ_flag
O7 H7A O6 2_655 0.82 2.15 2.881(8) 148 yes
O7 H7B O5 2_755 0.82 2.66 3.360(8) 144 yes
O10 H10A O3 1_655 0.82 2.07 2.892(8) 174 yes
O10 H10B O4 1_555 0.82 2.22 2.856(8) 135 yes
O10 H10B F2 1_555 0.82 2.44 3.161(13) 147 yes
C19 H19 O3 2_556 0.93 2.56 3.364(13) 145 yes
